data_2226137
loop_
_publ_author_name
'Ketuly, Kamal Aziz'
'Hadi, A. Hamid A.'
'Khaledi, Hamid'
'Tiekink, Edward R. T.'

_publ_section_title
;
 5,22-Stigmastadien-3\b-yl <i>p</i>-toluenesulfonate
;
_journal_coeditor_code HB5438
_journal_issue 6
_journal_name_full 'Acta Crystallographica Section E'
_journal_page_first o1336
_journal_paper_doi 10.1107/S1600536810016661
_journal_volume 66
_journal_year 2010
_chemical_formula_iupac 'C36 H54 O3 S'
_chemical_formula_moiety 'C36 H54 O3 S'
_chemical_formula_sum 'C36 H54 O3 S'
_chemical_formula_weight 566.86
_chemical_name_common
;
5,22-Stigmastadien-3\b-yl <i>p</i>-toluenesulfonate
;
_chemical_name_systematic
;
(3<i>S</i>,8<i>S</i>,9<i>S</i>,10<i>R</i>,13<i>R</i>,14<i>S</i>,17<i>R</i>)-
17-[(<i>E</i>,2<i>R</i>,5<i>S</i>)-5-ethyl-6-methylhept-3-en-2-yl]-10,13-
dimethyl-2,3,4,7,8,9,11,12,14,15,16,17-dodecahydro-1<i>H</i>-
cyclopenta[<i>a</i>]phenanthren-3-yl <i>p</i>-toluenesulfonate
;
_space_group_IT_number 1
_symmetry_cell_setting triclinic
_symmetry_space_group_name_Hall 'P 1'
_symmetry_space_group_name_H-M 'P 1'
_atom_sites_solution_hydrogens geom
_atom_sites_solution_primary direct
_atom_sites_solution_secondary difmap
_audit_creation_method SHELXL-97
_cell_angle_alpha 90.7770(10)
_cell_angle_beta 96.1660(10)
_cell_angle_gamma 101.1530(10)
_cell_formula_units_Z 2
_cell_length_a 7.03610(10)
_cell_length_b 11.23500(10)
_cell_length_c 21.1550(2)
_cell_measurement_reflns_used 8182
_cell_measurement_temperature 100(2)
_cell_measurement_theta_max 30.5
_cell_measurement_theta_min 2.6
_cell_volume 1630.23(3)
_computing_cell_refinement 'SAINT (Bruker, 2008)'
_computing_data_collection 'APEX2 (Bruker, 2008)'
_computing_data_reduction 'SAINT (Bruker, 2008)'
_computing_molecular_graphics
;
ORTEP-3 (Farrugia, 1997), DIAMOND (Brandenburg, 2006) and
Qmol (Gans & Shalloway, 2001)
;
_computing_publication_material 'publCIF (Westrip, 2010)'
_computing_structure_refinement 'SHELXL97 (Sheldrick, 2008)'
_computing_structure_solution 'SHELXS97 (Sheldrick, 2008)'
_diffrn_ambient_temperature 100(2)
_diffrn_measured_fraction_theta_full 0.999
_diffrn_measured_fraction_theta_max 0.999
_diffrn_measurement_device_type 'Bruker SMART APEX CCD'
_diffrn_measurement_method '\w scans'
_diffrn_radiation_monochromator graphite
_diffrn_radiation_source 'fine-focus sealed tube'
_diffrn_radiation_type MoK\a
_diffrn_radiation_wavelength 0.71073
_diffrn_reflns_av_R_equivalents 0.018
_diffrn_reflns_av_sigmaI/netI 0.037
_diffrn_reflns_limit_h_max 9
_diffrn_reflns_limit_h_min -9
_diffrn_reflns_limit_k_max 14
_diffrn_reflns_limit_k_min -14
_diffrn_reflns_limit_l_max 27
_diffrn_reflns_limit_l_min -27
_diffrn_reflns_number 15647
_diffrn_reflns_theta_full 27.5
_diffrn_reflns_theta_max 27.5
_diffrn_reflns_theta_min 1.9
_diffrn_standards_decay_% 0
_diffrn_standards_interval_count 0
_diffrn_standards_interval_time 0
_diffrn_standards_number 0
_exptl_absorpt_coefficient_mu 0.132
_exptl_absorpt_correction_T_max 0.746
_exptl_absorpt_correction_T_min 0.669
_exptl_absorpt_correction_type multi-scan
_exptl_absorpt_process_details '(SADABS; Sheldrick, 1996)'
_exptl_crystal_colour colourless
_exptl_crystal_density_diffrn 1.155
_exptl_crystal_density_method 'not measured'
_exptl_crystal_description block
_exptl_crystal_F_000 620
_exptl_crystal_size_max 0.49
_exptl_crystal_size_mid 0.37
_exptl_crystal_size_min 0.27
_refine_diff_density_max 0.35
_refine_diff_density_min -0.37
_refine_ls_abs_structure_details 'Flack (1983), 5643 Friedel pairs'
_refine_ls_abs_structure_Flack 0.02(4)
_refine_ls_extinction_method none
_refine_ls_goodness_of_fit_ref 1.02
_refine_ls_hydrogen_treatment constr
_refine_ls_matrix_type full
_refine_ls_number_parameters 735
_refine_ls_number_reflns 13115
_refine_ls_number_restraints 3
_refine_ls_restrained_S_all 1.02
_refine_ls_R_factor_all 0.038
_refine_ls_R_factor_gt 0.035
_refine_ls_shift/su_max 0.001
_refine_ls_shift/su_mean 0.000
_refine_ls_structure_factor_coef Fsqd
_refine_ls_weighting_details 'calc w=1/[\s^2^(Fo^2^)+(0.0490P)^2^+0.2642P] where P=(Fo^2^+2Fc^2^)/3'
_refine_ls_weighting_scheme calc
_refine_ls_wR_factor_gt 0.087
_refine_ls_wR_factor_ref 0.089
_reflns_number_gt 12382
_reflns_number_total 13115
_reflns_threshold_expression I>2\s(I)
_cod_data_source_file hb5438.cif
_cod_data_source_block I
_cod_database_code 2226137
_cod_database_fobs_code 2226137

loop_
_symmetry_equiv_pos_as_xyz
'x, y, z'

loop_
_atom_site_type_symbol
_atom_site_label
_atom_site_fract_x
_atom_site_fract_y
_atom_site_fract_z
_atom_site_U_iso_or_equiv
_atom_site_adp_type
_atom_site_calc_flag
_atom_site_refinement_flags
_atom_site_occupancy
_atom_site_disorder_assembly
_atom_site_disorder_group
S S1 0.69443(5) 0.84972(3) 0.44298(2) 0.01550(9) Uani d . 1 . .
O O1 0.67495(19) 0.97242(11) 0.47537(6) 0.0185(3) Uani d . 1 . .
O O2 0.62261(19) 0.85861(12) 0.37793(6) 0.0202(3) Uani d . 1 . .
O O3 0.88690(18) 0.82684(12) 0.45847(6) 0.0213(3) Uani d . 1 . .
C C1 0.1261(3) 0.48353(19) 0.57090(10) 0.0283(5) Uani d . 1 . .
H H1A 0.1484 0.5009 0.6169 0.042 Uiso calc R 1 . .
H H1B 0.1450 0.4011 0.5619 0.042 Uiso calc R 1 . .
H H1C -0.0074 0.4903 0.5551 0.042 Uiso calc R 1 . .
C C2 0.2679(3) 0.57305(17) 0.53824(9) 0.0208(4) Uani d . 1 . .
C C3 0.4643(3) 0.56629(17) 0.54289(9) 0.0190(4) Uani d . 1 . .
H H3 0.5088 0.5034 0.5663 0.023 Uiso calc R 1 . .
C C4 0.5962(3) 0.65025(16) 0.51380(8) 0.0174(4) Uani d . 1 . .
H H4 0.7301 0.6452 0.5172 0.021 Uiso calc R 1 . .
C C5 0.5300(3) 0.74157(16) 0.47974(8) 0.0155(3) Uani d . 1 . .
C C6 0.3344(3) 0.74989(18) 0.47399(10) 0.0214(4) Uani d . 1 . .
H H6 0.2903 0.8125 0.4503 0.026 Uiso calc R 1 . .
C C7 0.2052(3) 0.66572(18) 0.50327(10) 0.0240(4) Uani d . 1 . .
H H7 0.0713 0.6709 0.4996 0.029 Uiso calc R 1 . .
C C8 0.7474(3) 0.99334(17) 0.54366(8) 0.0172(4) Uani d . 1 . .
H H8 0.7888 0.9189 0.5611 0.021 Uiso calc R 1 . .
C C9 0.9196(3) 1.09800(17) 0.54931(9) 0.0206(4) Uani d . 1 . .
H H9A 0.8814 1.1693 0.5282 0.025 Uiso calc R 1 . .
H H9B 1.0263 1.0754 0.5278 0.025 Uiso calc R 1 . .
C C10 0.9908(3) 1.13062(17) 0.61942(9) 0.0193(4) Uani d . 1 . .
H H10A 1.0969 1.2032 0.6220 0.023 Uiso calc R 1 . .
H H10B 1.0467 1.0630 0.6382 0.023 Uiso calc R 1 . .
C C11 0.8321(3) 1.15659(15) 0.66011(8) 0.0171(4) Uani d . 1 . .
C C11A 0.7752(3) 1.27858(16) 0.64174(9) 0.0223(4) Uani d . 1 . .
H H11A 0.7340 1.2768 0.5959 0.034 Uiso calc R 1 . .
H H11B 0.8878 1.3448 0.6524 0.034 Uiso calc R 1 . .
H H11C 0.6678 1.2917 0.6652 0.034 Uiso calc R 1 . .
C C12 0.6484(3) 1.05841(16) 0.64686(9) 0.0172(4) Uani d . 1 . .
C C13 0.5805(3) 1.02109(17) 0.57757(9) 0.0198(4) Uani d . 1 . .
H H13A 0.4748 0.9483 0.5752 0.024 Uiso calc R 1 . .
H H13B 0.5277 1.0874 0.5561 0.024 Uiso calc R 1 . .
C C14 0.5425(3) 1.01280(16) 0.69279(8) 0.0192(3) Uani d . 1 . .
H H14 0.4307 0.9513 0.6808 0.023 Uiso calc R 1 . .
C C15 0.5868(3) 1.05133(16) 0.76192(8) 0.0190(3) Uani d . 1 . .
H H15A 0.6230 0.9829 0.7863 0.023 Uiso calc R 1 . .
H H15B 0.4675 1.0697 0.7775 0.023 Uiso calc R 1 . .
C C16 0.7520(3) 1.16293(15) 0.77506(8) 0.0162(3) Uani d . 1 . .
H H16 0.6978 1.2374 0.7652 0.019 Uiso calc R 1 . .
C C17 0.9115(3) 1.15600(16) 0.73162(8) 0.0161(3) Uani d . 1 . .
H H17 0.9478 1.0749 0.7383 0.019 Uiso calc R 1 . .
C C18 1.0995(3) 1.25072(17) 0.74971(9) 0.0205(4) Uani d . 1 . .
H H18A 1.0768 1.3311 0.7359 0.025 Uiso calc R 1 . .
H H18B 1.2035 1.2301 0.7261 0.025 Uiso calc R 1 . .
C C19 1.1718(3) 1.26021(17) 0.82118(9) 0.0204(4) Uani d . 1 . .
H H19A 1.2166 1.1848 0.8339 0.024 Uiso calc R 1 . .
H H19B 1.2843 1.3287 0.8295 0.024 Uiso calc R 1 . .
C C20 1.0109(3) 1.27989(15) 0.86124(8) 0.0162(3) Uani d . 1 . .
C C20A 0.9540(3) 1.40312(16) 0.84761(9) 0.0226(4) Uani d . 1 . .
H H20A 1.0693 1.4680 0.8565 0.034 Uiso calc R 1 . .
H H20B 0.8548 1.4158 0.8748 0.034 Uiso calc R 1 . .
H H20C 0.9016 1.4041 0.8028 0.034 Uiso calc R 1 . .
C C21 0.8384(3) 1.17209(16) 0.84454(8) 0.0167(3) Uani d . 1 . .
H H21 0.8924 1.0969 0.8523 0.020 Uiso calc R 1 . .
C C22 0.7035(3) 1.17900(18) 0.89584(9) 0.0234(4) Uani d . 1 . .
H H22A 0.6270 1.0977 0.9032 0.028 Uiso calc R 1 . .
H H22B 0.6127 1.2342 0.8838 0.028 Uiso calc R 1 . .
C C23 0.8437(3) 1.22925(17) 0.95564(9) 0.0217(4) Uani d . 1 . .
H H23A 0.8421 1.1665 0.9881 0.026 Uiso calc R 1 . .
H H23B 0.8038 1.3007 0.9742 0.026 Uiso calc R 1 . .
C C24 1.0514(3) 1.26601(17) 0.93432(9) 0.0172(4) Uani d . 1 . .
H H24 1.1180 1.1955 0.9412 0.021 Uiso calc R 1 . .
C C25 1.1738(3) 1.37487(16) 0.97497(8) 0.0210(4) Uani d . 1 . .
H H25 1.1100 1.4463 0.9670 0.025 Uiso calc R 1 . .
C C25A 1.3849(3) 1.4103(2) 0.95873(10) 0.0347(5) Uani d . 1 . .
H H25A 1.4560 1.4774 0.9873 0.052 Uiso calc R 1 . .
H H25B 1.3844 1.4357 0.9146 0.052 Uiso calc R 1 . .
H H25C 1.4488 1.3403 0.9640 0.052 Uiso calc R 1 . .
C C26 1.1761(3) 1.34890(17) 1.04477(9) 0.0207(4) Uani d . 1 . .
H H26 1.2346 1.2838 1.0599 0.025 Uiso calc R 1 . .
C C27 1.1020(3) 1.41072(16) 1.08631(9) 0.0188(4) Uani d . 1 . .
H H27 1.0390 1.4731 1.0699 0.023 Uiso calc R 1 . .
C C28 1.1069(3) 1.39278(16) 1.15671(8) 0.0198(4) Uani d . 1 . .
H H28 1.1668 1.3206 1.1670 0.024 Uiso calc R 1 . .
C C29 0.9004(3) 1.36906(17) 1.17799(8) 0.0216(4) Uani d . 1 . .
H H29 0.8534 1.4476 1.1767 0.026 Uiso calc R 1 . .
C C30 0.7557(3) 1.2771(2) 1.13373(10) 0.0328(5) Uani d . 1 . .
H H30A 0.8060 1.2021 1.1302 0.049 Uiso calc R 1 . .
H H30B 0.7384 1.3109 1.0915 0.049 Uiso calc R 1 . .
H H30C 0.6300 1.2594 1.1511 0.049 Uiso calc R 1 . .
C C31 0.8994(3) 1.3254(2) 1.24636(10) 0.0323(5) Uani d . 1 . .
H H31A 0.7700 1.3225 1.2601 0.048 Uiso calc R 1 . .
H H31B 0.9967 1.3818 1.2746 0.048 Uiso calc R 1 . .
H H31C 0.9309 1.2442 1.2481 0.048 Uiso calc R 1 . .
C C32 1.2370(3) 1.50536(19) 1.19232(9) 0.0277(4) Uani d . 1 . .
H H32A 1.1836 1.5780 1.1799 0.033 Uiso calc R 1 . .
H H32B 1.2307 1.4964 1.2386 0.033 Uiso calc R 1 . .
C C33 1.4489(3) 1.5262(3) 1.17963(12) 0.0451(6) Uani d . 1 . .
H H33A 1.5061 1.4574 1.1946 0.068 Uiso calc R 1 . .
H H33B 1.5207 1.6009 1.2022 0.068 Uiso calc R 1 . .
H H33C 1.4568 1.5338 1.1339 0.068 Uiso calc R 1 . .
S S2 0.30849(5) 1.27220(3) 0.44943(2) 0.01603(9) Uani d . 1 . .
O O4 0.32421(19) 1.14814(11) 0.41769(6) 0.0179(3) Uani d . 1 . .
O O5 0.11769(19) 1.29670(12) 0.43282(6) 0.0219(3) Uani d . 1 . .
O O6 0.3765(2) 1.26274(12) 0.51495(6) 0.0215(3) Uani d . 1 . .
C C34 0.8898(3) 1.64290(19) 0.32767(10) 0.0264(4) Uani d . 1 . .
H H34A 1.0067 1.6706 0.3577 0.040 Uiso calc R 1 . .
H H34B 0.8316 1.7125 0.3147 0.040 Uiso calc R 1 . .
H H34C 0.9255 1.6041 0.2901 0.040 Uiso calc R 1 . .
C C35 0.7448(3) 1.55291(17) 0.35912(9) 0.0203(4) Uani d . 1 . .
C C36 0.5459(3) 1.55371(17) 0.34939(9) 0.0198(4) Uani d . 1 . .
H H36 0.5015 1.6139 0.3238 0.024 Uiso calc R 1 . .
C C37 0.4116(3) 1.46780(17) 0.37652(9) 0.0182(4) Uani d . 1 . .
H H37 0.2764 1.4690 0.3695 0.022 Uiso calc R 1 . .
C C38 0.4769(3) 1.38034(16) 0.41391(9) 0.0164(4) Uani d . 1 . .
C C39 0.6743(3) 1.37796(17) 0.42510(9) 0.0192(4) Uani d . 1 . .
H H39 0.7182 1.3183 0.4512 0.023 Uiso calc R 1 . .
C C40 0.8067(3) 1.46471(18) 0.39740(9) 0.0213(4) Uani d . 1 . .
H H40 0.9419 1.4637 0.4048 0.026 Uiso calc R 1 . .
C C41 0.2679(3) 1.12867(16) 0.34818(8) 0.0170(4) Uani d . 1 . .
H H41 0.2172 1.2001 0.3306 0.020 Uiso calc R 1 . .
C C42 0.4461(3) 1.11455(17) 0.31752(9) 0.0179(4) Uani d . 1 . .
H H42A 0.5007 1.0467 0.3366 0.021 Uiso calc R 1 . .
H H42B 0.5467 1.1897 0.3250 0.021 Uiso calc R 1 . .
C C43 0.3909(3) 1.08909(16) 0.24600(9) 0.0179(4) Uani d . 1 . .
H H43A 0.5085 1.0780 0.2266 0.022 Uiso calc R 1 . .
H H43B 0.3480 1.1610 0.2271 0.022 Uiso calc R 1 . .
C C44 0.2286(2) 0.97669(16) 0.22859(8) 0.0154(3) Uani d . 1 . .
C C44A 0.3072(3) 0.86021(16) 0.24517(9) 0.0183(4) Uani d . 1 . .
H H44A 0.4214 0.8581 0.2227 0.027 Uiso calc R 1 . .
H H44B 0.2057 0.7888 0.2321 0.027 Uiso calc R 1 . .
H H44C 0.3443 0.8600 0.2912 0.027 Uiso calc R 1 . .
C C45 0.0589(3) 0.98035(16) 0.26753(8) 0.0160(3) Uani d . 1 . .
C C46 0.1093(3) 1.01536(17) 0.33770(9) 0.0193(4) Uani d . 1 . .
H H46A 0.1538 0.9475 0.3604 0.023 Uiso calc R 1 . .
H H46B -0.0088 1.0300 0.3556 0.023 Uiso calc R 1 . .
C C47 -0.1263(2) 0.94840(16) 0.24258(8) 0.0195(4) Uani d . 1 . .
H H47 -0.2239 0.9535 0.2697 0.023 Uiso calc R 1 . .
C C48 -0.1933(3) 0.90488(18) 0.17491(9) 0.0224(4) Uani d . 1 . .
H H48A -0.2561 0.9667 0.1527 0.027 Uiso calc R 1 . .
H H48B -0.2928 0.8293 0.1748 0.027 Uiso calc R 1 . .
C C49 -0.0279(2) 0.88027(17) 0.13799(8) 0.0169(4) Uani d . 1 . .
H H49 0.0021 0.7995 0.1499 0.020 Uiso calc R 1 . .
C C50 0.1550(2) 0.97888(16) 0.15671(8) 0.0152(3) Uani d . 1 . .
H H50 0.1138 1.0586 0.1502 0.018 Uiso calc R 1 . .
C C51 0.3161(3) 0.97594(17) 0.11341(8) 0.0195(4) Uani d . 1 . .
H H51A 0.3752 0.9043 0.1234 0.023 Uiso calc R 1 . .
H H51B 0.4192 1.0493 0.1231 0.023 Uiso calc R 1 . .
C C52 0.2445(3) 0.97042(16) 0.04174(8) 0.0192(4) Uani d . 1 . .
H H52A 0.2008 1.0467 0.0301 0.023 Uiso calc R 1 . .
H H52B 0.3534 0.9627 0.0170 0.023 Uiso calc R 1 . .
C C53 0.0754(2) 0.86221(15) 0.02491(8) 0.0154(3) Uani d . 1 . .
C C53A 0.1438(3) 0.74110(16) 0.03621(9) 0.0198(4) Uani d . 1 . .
H H53A 0.1851 0.7351 0.0816 0.030 Uiso calc R 1 . .
H H53B 0.2536 0.7378 0.0118 0.030 Uiso calc R 1 . .
H H53C 0.0363 0.6734 0.0224 0.030 Uiso calc R 1 . .
C C54 -0.0868(2) 0.87808(16) 0.06625(8) 0.0175(4) Uani d . 1 . .
H H54 -0.1178 0.9596 0.0566 0.021 Uiso calc R 1 . .
C C55 -0.2647(3) 0.78459(19) 0.03754(9) 0.0265(4) Uani d . 1 . .
H H55A -0.3873 0.8112 0.0444 0.032 Uiso calc R 1 . .
H H55B -0.2656 0.7044 0.0565 0.032 Uiso calc R 1 . .
C C56 -0.2399(3) 0.77885(19) -0.03430(9) 0.0254(4) Uani d . 1 . .
H H56A -0.3447 0.8107 -0.0595 0.030 Uiso calc R 1 . .
H H56B -0.2456 0.6940 -0.0489 0.030 Uiso calc R 1 . .
C C57 -0.0379(3) 0.85800(17) -0.04245(9) 0.0179(4) Uani d . 1 . .
H H57 -0.0587 0.9421 -0.0512 0.021 Uiso calc R 1 . .
C C58 0.0537(3) 0.81453(16) -0.09941(8) 0.0186(3) Uani d . 1 . .
H H58 0.0752 0.7303 -0.0915 0.022 Uiso calc R 1 . .
C C58A 0.2503(3) 0.89545(18) -0.10828(9) 0.0248(4) Uani d . 1 . .
H H58A 0.2919 0.8736 -0.1489 0.037 Uiso calc R 1 . .
H H58B 0.3478 0.8838 -0.0734 0.037 Uiso calc R 1 . .
H H58C 0.2370 0.9807 -0.1082 0.037 Uiso calc R 1 . .
C C59 -0.0795(3) 0.81142(16) -0.16047(8) 0.0195(4) Uani d . 1 . .
H H59 -0.1195 0.8850 -0.1721 0.023 Uiso calc R 1 . .
C C60 -0.1459(3) 0.71560(17) -0.19935(9) 0.0189(4) Uani d . 1 . .
H H60 -0.1182 0.6399 -0.1857 0.023 Uiso calc R 1 . .
C C61 -0.2616(3) 0.71673(16) -0.26345(9) 0.0207(4) Uani d . 1 . .
H H61 -0.2784 0.8022 -0.2703 0.025 Uiso calc R 1 . .
C C62 -0.4672(3) 0.63669(18) -0.26825(10) 0.0252(4) Uani d . 1 . .
H H62 -0.5354 0.6497 -0.3108 0.030 Uiso calc R 1 . .
C C63 -0.5848(3) 0.6760(2) -0.21817(11) 0.0367(5) Uani d . 1 . .
H H63A -0.7194 0.6306 -0.2254 0.055 Uiso calc R 1 . .
H H63B -0.5839 0.7631 -0.2211 0.055 Uiso calc R 1 . .
H H63C -0.5268 0.6595 -0.1758 0.055 Uiso calc R 1 . .
C C64 -0.4669(3) 0.50155(19) -0.26452(12) 0.0360(5) Uani d . 1 . .
H H64A -0.4080 0.4846 -0.2223 0.054 Uiso calc R 1 . .
H H64B -0.3912 0.4774 -0.2971 0.054 Uiso calc R 1 . .
H H64C -0.6011 0.4556 -0.2718 0.054 Uiso calc R 1 . .
C C65 -0.1447(3) 0.68280(19) -0.31588(9) 0.0284(4) Uani d . 1 . .
H H65A -0.0975 0.6076 -0.3044 0.034 Uiso calc R 1 . .
H H65B -0.2323 0.6655 -0.3562 0.034 Uiso calc R 1 . .
C C66 0.0285(3) 0.7812(2) -0.32658(10) 0.0336(5) Uani d . 1 . .
H H66A -0.0170 0.8557 -0.3387 0.050 Uiso calc R 1 . .
H H66B 0.0962 0.7544 -0.3607 0.050 Uiso calc R 1 . .
H H66C 0.1183 0.7971 -0.2873 0.050 Uiso calc R 1 . .

loop_
_atom_site_aniso_label
_atom_site_aniso_U_11
_atom_site_aniso_U_22
_atom_site_aniso_U_33
_atom_site_aniso_U_12
_atom_site_aniso_U_13
_atom_site_aniso_U_23
S1 0.0165(2) 0.0165(2) 0.0130(2) 0.00202(16) 0.00175(15) 0.00057(16)
O1 0.0251(7) 0.0152(6) 0.0144(7) 0.0033(5) -0.0008(5) 0.0006(5)
O2 0.0240(7) 0.0214(7) 0.0139(7) 0.0021(5) 0.0004(5) 0.0000(5)
O3 0.0172(7) 0.0258(7) 0.0209(7) 0.0030(5) 0.0039(5) 0.0028(6)
C1 0.0279(11) 0.0257(10) 0.0296(11) -0.0027(8) 0.0108(9) 0.0005(9)
C2 0.0235(10) 0.0180(9) 0.0194(10) -0.0013(7) 0.0056(8) -0.0040(7)
C3 0.0246(10) 0.0154(9) 0.0165(9) 0.0023(7) 0.0026(7) -0.0002(7)
C4 0.0179(9) 0.0180(9) 0.0160(9) 0.0037(7) 0.0009(7) -0.0007(7)
C5 0.0164(9) 0.0157(8) 0.0138(9) 0.0008(7) 0.0027(7) -0.0001(7)
C6 0.0155(9) 0.0222(10) 0.0267(10) 0.0047(7) 0.0007(7) 0.0030(8)
C7 0.0142(9) 0.0255(10) 0.0320(11) 0.0027(7) 0.0033(8) 0.0000(8)
C8 0.0215(9) 0.0165(9) 0.0120(9) 0.0006(7) -0.0001(7) 0.0002(7)
C9 0.0237(10) 0.0206(9) 0.0149(9) -0.0023(7) 0.0029(7) -0.0007(7)
C10 0.0208(9) 0.0180(9) 0.0166(9) -0.0026(7) 0.0031(7) -0.0013(7)
C11 0.0198(9) 0.0130(8) 0.0161(9) -0.0013(7) 0.0001(7) 0.0012(6)
C11A 0.0281(10) 0.0172(9) 0.0202(9) 0.0015(7) 0.0013(7) 0.0008(7)
C12 0.0188(9) 0.0156(8) 0.0167(9) 0.0033(7) 0.0005(7) -0.0010(7)
C13 0.0212(9) 0.0178(9) 0.0182(9) -0.0008(7) 0.0008(7) 0.0000(7)
C14 0.0173(8) 0.0190(8) 0.0194(9) -0.0007(6) 0.0008(7) -0.0024(7)
C15 0.0176(9) 0.0210(8) 0.0174(9) 0.0004(7) 0.0042(7) -0.0006(7)
C16 0.0151(8) 0.0152(8) 0.0171(9) 0.0007(6) 0.0011(7) -0.0007(6)
C17 0.0174(9) 0.0153(8) 0.0149(8) 0.0005(6) 0.0029(7) 0.0006(6)
C18 0.0199(9) 0.0216(9) 0.0169(9) -0.0035(7) 0.0025(7) -0.0006(7)
C19 0.0188(9) 0.0226(9) 0.0176(9) -0.0004(7) 0.0008(7) -0.0006(7)
C20 0.0179(9) 0.0147(8) 0.0149(9) 0.0015(7) 0.0004(7) -0.0002(6)
C20A 0.0284(10) 0.0172(8) 0.0210(9) 0.0051(7) -0.0033(7) -0.0003(7)
C21 0.0181(9) 0.0171(8) 0.0149(8) 0.0028(7) 0.0031(7) 0.0004(6)
C22 0.0212(9) 0.0288(10) 0.0183(9) -0.0005(7) 0.0046(7) -0.0043(7)
C23 0.0228(9) 0.0242(9) 0.0172(9) 0.0019(7) 0.0040(7) -0.0014(7)
C24 0.0184(9) 0.0174(9) 0.0159(9) 0.0041(7) 0.0009(7) 0.0001(7)
C25 0.0217(9) 0.0216(9) 0.0184(9) 0.0015(7) 0.0015(7) -0.0034(7)
C25A 0.0263(11) 0.0478(13) 0.0241(11) -0.0071(9) 0.0037(8) -0.0120(9)
C26 0.0203(9) 0.0213(9) 0.0193(9) 0.0044(7) -0.0033(7) -0.0012(7)
C27 0.0191(9) 0.0178(9) 0.0178(9) 0.0015(7) -0.0011(7) 0.0007(7)
C28 0.0227(9) 0.0193(8) 0.0178(9) 0.0055(7) 0.0019(7) -0.0007(7)
C29 0.0235(9) 0.0222(9) 0.0178(9) 0.0015(7) 0.0021(7) 0.0002(7)
C30 0.0290(11) 0.0367(11) 0.0269(11) -0.0078(9) 0.0038(8) -0.0029(9)
C31 0.0363(12) 0.0353(11) 0.0225(10) -0.0018(9) 0.0065(9) 0.0018(8)
C32 0.0286(11) 0.0327(11) 0.0194(10) 0.0001(8) 0.0027(8) -0.0040(8)
C33 0.0288(12) 0.0666(17) 0.0329(13) -0.0074(11) 0.0047(10) -0.0145(11)
S2 0.0179(2) 0.0153(2) 0.0151(2) 0.00321(16) 0.00275(16) -0.00007(16)
O4 0.0229(7) 0.0170(6) 0.0137(6) 0.0044(5) 0.0004(5) -0.0008(5)
O5 0.0204(7) 0.0202(7) 0.0262(8) 0.0048(5) 0.0056(6) 0.0024(6)
O6 0.0286(7) 0.0208(7) 0.0151(7) 0.0042(6) 0.0031(5) -0.0006(5)
C34 0.0282(11) 0.0248(10) 0.0256(11) 0.0006(8) 0.0090(8) 0.0007(8)
C35 0.0239(10) 0.0187(9) 0.0175(9) 0.0008(7) 0.0046(7) -0.0046(7)
C36 0.0256(10) 0.0189(9) 0.0144(9) 0.0045(7) 0.0001(7) 0.0000(7)
C37 0.0185(9) 0.0198(9) 0.0160(9) 0.0051(7) -0.0003(7) -0.0033(7)
C38 0.0201(9) 0.0137(8) 0.0145(9) 0.0010(7) 0.0033(7) -0.0018(7)
C39 0.0206(9) 0.0179(9) 0.0198(9) 0.0065(7) 0.0008(7) -0.0001(7)
C40 0.0175(9) 0.0216(9) 0.0246(10) 0.0038(7) 0.0031(7) -0.0032(7)
C41 0.0195(9) 0.0169(9) 0.0135(9) 0.0028(7) -0.0018(7) -0.0004(7)
C42 0.0167(9) 0.0183(9) 0.0170(9) -0.0006(7) 0.0019(7) -0.0013(7)
C43 0.0145(9) 0.0194(9) 0.0185(9) -0.0001(7) 0.0019(7) -0.0015(7)
C44 0.0156(8) 0.0173(8) 0.0131(8) 0.0031(7) 0.0006(6) -0.0005(6)
C44A 0.0183(9) 0.0186(8) 0.0178(9) 0.0050(7) -0.0016(7) -0.0005(7)
C45 0.0175(9) 0.0144(8) 0.0158(9) 0.0012(6) 0.0040(7) -0.0003(6)
C46 0.0191(9) 0.0198(9) 0.0185(9) 0.0007(7) 0.0051(7) 0.0017(7)
C47 0.0154(8) 0.0242(9) 0.0190(9) 0.0022(7) 0.0061(7) -0.0020(7)
C48 0.0131(8) 0.0319(10) 0.0207(9) 0.0010(7) 0.0023(7) -0.0028(7)
C49 0.0119(8) 0.0222(9) 0.0159(9) 0.0024(7) 0.0011(6) -0.0007(7)
C50 0.0134(8) 0.0159(8) 0.0154(9) 0.0015(6) -0.0001(6) 0.0000(6)
C51 0.0136(9) 0.0252(9) 0.0175(9) -0.0019(7) 0.0019(7) -0.0019(7)
C52 0.0200(9) 0.0199(9) 0.0158(9) -0.0012(7) 0.0032(7) -0.0015(7)
C53 0.0139(8) 0.0166(8) 0.0143(8) 0.0010(6) -0.0007(6) 0.0010(6)
C53A 0.0207(9) 0.0207(9) 0.0187(9) 0.0071(7) 0.0006(7) 0.0013(7)
C54 0.0133(8) 0.0206(9) 0.0178(9) 0.0034(7) -0.0012(7) -0.0009(7)
C55 0.0152(9) 0.0408(11) 0.0201(9) -0.0015(8) -0.0006(7) -0.0052(8)
C56 0.0163(9) 0.0367(11) 0.0209(10) 0.0025(8) -0.0019(7) -0.0050(8)
C57 0.0181(9) 0.0197(9) 0.0154(9) 0.0054(7) -0.0024(7) -0.0019(7)
C58 0.0214(9) 0.0181(8) 0.0167(9) 0.0067(7) -0.0005(7) -0.0026(6)
C58A 0.0224(10) 0.0318(10) 0.0189(9) 0.0017(8) 0.0033(7) -0.0055(7)
C59 0.0237(9) 0.0181(8) 0.0173(9) 0.0072(7) -0.0001(7) -0.0002(7)
C60 0.0185(9) 0.0175(8) 0.0204(9) 0.0045(7) -0.0002(7) 0.0000(7)
C61 0.0218(9) 0.0193(8) 0.0193(9) 0.0029(7) -0.0030(7) -0.0028(7)
C62 0.0197(9) 0.0284(10) 0.0262(10) 0.0036(8) -0.0006(7) -0.0034(8)
C63 0.0240(11) 0.0482(13) 0.0390(13) 0.0088(9) 0.0057(9) -0.0063(10)
C64 0.0259(11) 0.0259(10) 0.0538(14) -0.0008(8) 0.0049(9) 0.0004(9)
C65 0.0276(11) 0.0337(11) 0.0198(10) -0.0015(8) -0.0007(8) -0.0072(8)
C66 0.0340(12) 0.0375(12) 0.0263(11) -0.0018(9) 0.0048(9) 0.0044(9)

loop_
_atom_type_symbol
_atom_type_description
_atom_type_scat_dispersion_real
_atom_type_scat_dispersion_imag
_atom_type_scat_source
C C 0.0033 0.0016 'International Tables Vol C Tables 4.2.6.8 and 6.1.1.4'
H H 0.0000 0.0000 'International Tables Vol C Tables 4.2.6.8 and 6.1.1.4'
O O 0.0106 0.0060 'International Tables Vol C Tables 4.2.6.8 and 6.1.1.4'
S S 0.1246 0.1234 'International Tables Vol C Tables 4.2.6.8 and 6.1.1.4'

loop_
_geom_angle_atom_site_label_1
_geom_angle_atom_site_label_2
_geom_angle_atom_site_label_3
_geom_angle_site_symmetry_1
_geom_angle_site_symmetry_3
_geom_angle
_geom_angle_publ_flag
O2 S1 O3 . . 119.33(8) ?
O2 S1 O1 . . 104.43(7) ?
O3 S1 O1 . . 110.39(8) ?
O2 S1 C5 . . 109.95(8) ?
O3 S1 C5 . . 108.60(8) ?
O1 S1 C5 . . 102.86(8) ?
C8 O1 S1 . . 117.46(11) ?
C2 C1 H1A . . 109.5 ?
C2 C1 H1B . . 109.5 ?
H1A C1 H1B . . 109.5 ?
C2 C1 H1C . . 109.5 ?
H1A C1 H1C . . 109.5 ?
H1B C1 H1C . . 109.5 ?
C3 C2 C7 . . 118.71(17) ?
C3 C2 C1 . . 120.74(18) ?
C7 C2 C1 . . 120.55(18) ?
C4 C3 C2 . . 120.85(17) ?
C4 C3 H3 . . 119.6 ?
C2 C3 H3 . . 119.6 ?
C5 C4 C3 . . 119.17(17) ?
C5 C4 H4 . . 120.4 ?
C3 C4 H4 . . 120.4 ?
C4 C5 C6 . . 121.14(17) ?
C4 C5 S1 . . 120.04(14) ?
C6 C5 S1 . . 118.82(14) ?
C7 C6 C5 . . 118.96(18) ?
C7 C6 H6 . . 120.5 ?
C5 C6 H6 . . 120.5 ?
C6 C7 C2 . . 121.17(18) ?
C6 C7 H7 . . 119.4 ?
C2 C7 H7 . . 119.4 ?
O1 C8 C9 . . 107.66(14) ?
O1 C8 C13 . . 107.31(15) ?
C9 C8 C13 . . 112.22(15) ?
O1 C8 H8 . . 109.9 ?
C9 C8 H8 . . 109.9 ?
C13 C8 H8 . . 109.9 ?
C8 C9 C10 . . 110.04(15) ?
C8 C9 H9A . . 109.7 ?
C10 C9 H9A . . 109.7 ?
C8 C9 H9B . . 109.7 ?
C10 C9 H9B . . 109.7 ?
H9A C9 H9B . . 108.2 ?
C9 C10 C11 . . 114.88(16) ?
C9 C10 H10A . . 108.5 ?
C11 C10 H10A . . 108.5 ?
C9 C10 H10B . . 108.5 ?
C11 C10 H10B . . 108.5 ?
H10A C10 H10B . . 107.5 ?
C12 C11 C11A . . 107.17(15) ?
C12 C11 C10 . . 110.18(14) ?
C11A C11 C10 . . 109.72(15) ?
C12 C11 C17 . . 108.98(14) ?
C11A C11 C17 . . 112.24(14) ?
C10 C11 C17 . . 108.54(14) ?
C11 C11A H11A . . 109.5 ?
C11 C11A H11B . . 109.5 ?
H11A C11A H11B . . 109.5 ?
C11 C11A H11C . . 109.5 ?
H11A C11A H11C . . 109.5 ?
H11B C11A H11C . . 109.5 ?
C14 C12 C13 . . 120.64(16) ?
C14 C12 C11 . . 122.48(16) ?
C13 C12 C11 . . 116.71(15) ?
C8 C13 C12 . . 110.98(15) ?
C8 C13 H13A . . 109.4 ?
C12 C13 H13A . . 109.4 ?
C8 C13 H13B . . 109.4 ?
C12 C13 H13B . . 109.4 ?
H13A C13 H13B . . 108.0 ?
C12 C14 C15 . . 124.96(16) ?
C12 C14 H14 . . 117.5 ?
C15 C14 H14 . . 117.5 ?
C14 C15 C16 . . 113.52(14) ?
C14 C15 H15A . . 108.9 ?
C16 C15 H15A . . 108.9 ?
C14 C15 H15B . . 108.9 ?
C16 C15 H15B . . 108.9 ?
H15A C15 H15B . . 107.7 ?
C21 C16 C15 . . 111.21(14) ?
C21 C16 C17 . . 110.09(14) ?
C15 C16 C17 . . 109.65(14) ?
C21 C16 H16 . . 108.6 ?
C15 C16 H16 . . 108.6 ?
C17 C16 H16 . . 108.6 ?
C16 C17 C18 . . 113.36(14) ?
C16 C17 C11 . . 111.53(14) ?
C18 C17 C11 . . 113.09(14) ?
C16 C17 H17 . . 106.1 ?
C18 C17 H17 . . 106.1 ?
C11 C17 H17 . . 106.1 ?
C17 C18 C19 . . 114.33(15) ?
C17 C18 H18A . . 108.7 ?
C19 C18 H18A . . 108.7 ?
C17 C18 H18B . . 108.7 ?
C19 C18 H18B . . 108.7 ?
H18A C18 H18B . . 107.6 ?
C20 C19 C18 . . 111.48(15) ?
C20 C19 H19A . . 109.3 ?
C18 C19 H19A . . 109.3 ?
C20 C19 H19B . . 109.3 ?
C18 C19 H19B . . 109.3 ?
H19A C19 H19B . . 108.0 ?
C19 C20 C20A . . 110.43(15) ?
C19 C20 C21 . . 106.59(14) ?
C20A C20 C21 . . 112.48(15) ?
C19 C20 C24 . . 116.53(14) ?
C20A C20 C24 . . 110.01(14) ?
C21 C20 C24 . . 100.44(13) ?
C20 C20A H20A . . 109.5 ?
C20 C20A H20B . . 109.5 ?
H20A C20A H20B . . 109.5 ?
C20 C20A H20C . . 109.5 ?
H20A C20A H20C . . 109.5 ?
H20B C20A H20C . . 109.5 ?
C16 C21 C22 . . 118.58(15) ?
C16 C21 C20 . . 114.46(14) ?
C22 C21 C20 . . 104.56(14) ?
C16 C21 H21 . . 106.1 ?
C22 C21 H21 . . 106.1 ?
C20 C21 H21 . . 106.1 ?
C21 C22 C23 . . 104.07(14) ?
C21 C22 H22A . . 110.9 ?
C23 C22 H22A . . 110.9 ?
C21 C22 H22B . . 110.9 ?
C23 C22 H22B . . 110.9 ?
H22A C22 H22B . . 109.0 ?
C22 C23 C24 . . 107.21(14) ?
C22 C23 H23A . . 110.3 ?
C24 C23 H23A . . 110.3 ?
C22 C23 H23B . . 110.3 ?
C24 C23 H23B . . 110.3 ?
H23A C23 H23B . . 108.5 ?
C25 C24 C23 . . 111.24(14) ?
C25 C24 C20 . . 118.58(15) ?
C23 C24 C20 . . 103.41(14) ?
C25 C24 H24 . . 107.7 ?
C23 C24 H24 . . 107.7 ?
C20 C24 H24 . . 107.7 ?
C26 C25 C25A . . 109.16(16) ?
C26 C25 C24 . . 110.43(15) ?
C25A C25 C24 . . 113.53(15) ?
C26 C25 H25 . . 107.8 ?
C25A C25 H25 . . 107.8 ?
C24 C25 H25 . . 107.8 ?
C25 C25A H25A . . 109.5 ?
C25 C25A H25B . . 109.5 ?
H25A C25A H25B . . 109.5 ?
C25 C25A H25C . . 109.5 ?
H25A C25A H25C . . 109.5 ?
H25B C25A H25C . . 109.5 ?
C27 C26 C25 . . 124.38(17) ?
C27 C26 H26 . . 117.8 ?
C25 C26 H26 . . 117.8 ?
C26 C27 C28 . . 126.95(17) ?
C26 C27 H27 . . 116.5 ?
C28 C27 H27 . . 116.5 ?
C27 C28 C29 . . 111.71(15) ?
C27 C28 C32 . . 108.93(15) ?
C29 C28 C32 . . 111.10(15) ?
C27 C28 H28 . . 108.3 ?
C29 C28 H28 . . 108.3 ?
C32 C28 H28 . . 108.3 ?
C30 C29 C31 . . 109.07(16) ?
C30 C29 C28 . . 112.32(15) ?
C31 C29 C28 . . 112.07(16) ?
C30 C29 H29 . . 107.7 ?
C31 C29 H29 . . 107.7 ?
C28 C29 H29 . . 107.7 ?
C29 C30 H30A . . 109.5 ?
C29 C30 H30B . . 109.5 ?
H30A C30 H30B . . 109.5 ?
C29 C30 H30C . . 109.5 ?
H30A C30 H30C . . 109.5 ?
H30B C30 H30C . . 109.5 ?
C29 C31 H31A . . 109.5 ?
C29 C31 H31B . . 109.5 ?
H31A C31 H31B . . 109.5 ?
C29 C31 H31C . . 109.5 ?
H31A C31 H31C . . 109.5 ?
H31B C31 H31C . . 109.5 ?
C33 C32 C28 . . 114.20(17) ?
C33 C32 H32A . . 108.7 ?
C28 C32 H32A . . 108.7 ?
C33 C32 H32B . . 108.7 ?
C28 C32 H32B . . 108.7 ?
H32A C32 H32B . . 107.6 ?
C32 C33 H33A . . 109.5 ?
C32 C33 H33B . . 109.5 ?
H33A C33 H33B . . 109.5 ?
C32 C33 H33C . . 109.5 ?
H33A C33 H33C . . 109.5 ?
H33B C33 H33C . . 109.5 ?
O6 S2 O5 . . 119.26(8) ?
O6 S2 O4 . . 104.35(7) ?
O5 S2 O4 . . 109.84(8) ?
O6 S2 C38 . . 109.82(9) ?
O5 S2 C38 . . 108.38(8) ?
O4 S2 C38 . . 104.11(8) ?
C41 O4 S2 . . 118.40(11) ?
C35 C34 H34A . . 109.5 ?
C35 C34 H34B . . 109.5 ?
H34A C34 H34B . . 109.5 ?
C35 C34 H34C . . 109.5 ?
H34A C34 H34C . . 109.5 ?
H34B C34 H34C . . 109.5 ?
C40 C35 C36 . . 118.45(18) ?
C40 C35 C34 . . 120.45(18) ?
C36 C35 C34 . . 121.08(18) ?
C37 C36 C35 . . 121.01(17) ?
C37 C36 H36 . . 119.5 ?
C35 C36 H36 . . 119.5 ?
C38 C37 C36 . . 119.37(17) ?
C38 C37 H37 . . 120.3 ?
C36 C37 H37 . . 120.3 ?
C37 C38 C39 . . 121.01(17) ?
C37 C38 S2 . . 119.81(14) ?
C39 C38 S2 . . 119.16(14) ?
C38 C39 C40 . . 118.78(17) ?
C38 C39 H39 . . 120.6 ?
C40 C39 H39 . . 120.6 ?
C35 C40 C39 . . 121.38(18) ?
C35 C40 H40 . . 119.3 ?
C39 C40 H40 . . 119.3 ?
O4 C41 C42 . . 108.23(14) ?
O4 C41 C46 . . 107.85(14) ?
C42 C41 C46 . . 111.52(15) ?
O4 C41 H41 . . 109.7 ?
C42 C41 H41 . . 109.7 ?
C46 C41 H41 . . 109.7 ?
C41 C42 C43 . . 109.48(15) ?
C41 C42 H42A . . 109.8 ?
C43 C42 H42A . . 109.8 ?
C41 C42 H42B . . 109.8 ?
C43 C42 H42B . . 109.8 ?
H42A C42 H42B . . 108.2 ?
C42 C43 C44 . . 114.46(15) ?
C42 C43 H43A . . 108.6 ?
C44 C43 H43A . . 108.6 ?
C42 C43 H43B . . 108.6 ?
C44 C43 H43B . . 108.6 ?
H43A C43 H43B . . 107.6 ?
C45 C44 C43 . . 109.69(14) ?
C45 C44 C44A . . 107.78(14) ?
C43 C44 C44A . . 109.68(15) ?
C45 C44 C50 . . 108.97(14) ?
C43 C44 C50 . . 108.65(14) ?
C44A C44 C50 . . 112.04(14) ?
C44 C44A H44A . . 109.5 ?
C44 C44A H44B . . 109.5 ?
H44A C44A H44B . . 109.5 ?
C44 C44A H44C . . 109.5 ?
H44A C44A H44C . . 109.5 ?
H44B C44A H44C . . 109.5 ?
C47 C45 C46 . . 120.50(16) ?
C47 C45 C44 . . 122.27(16) ?
C46 C45 C44 . . 117.15(15) ?
C45 C46 C41 . . 111.39(15) ?
C45 C46 H46A . . 109.3 ?
C41 C46 H46A . . 109.3 ?
C45 C46 H46B . . 109.3 ?
C41 C46 H46B . . 109.3 ?
H46A C46 H46B . . 108.0 ?
C45 C47 C48 . . 125.15(16) ?
C45 C47 H47 . . 117.4 ?
C48 C47 H47 . . 117.4 ?
C47 C48 C49 . . 113.49(14) ?
C47 C48 H48A . . 108.9 ?
C49 C48 H48A . . 108.9 ?
C47 C48 H48B . . 108.9 ?
C49 C48 H48B . . 108.9 ?
H48A C48 H48B . . 107.7 ?
C54 C49 C48 . . 111.06(14) ?
C54 C49 C50 . . 110.31(14) ?
C48 C49 C50 . . 109.12(14) ?
C54 C49 H49 . . 108.8 ?
C48 C49 H49 . . 108.8 ?
C50 C49 H49 . . 108.8 ?
C51 C50 C49 . . 112.82(14) ?
C51 C50 C44 . . 112.92(14) ?
C49 C50 C44 . . 111.62(14) ?
C51 C50 H50 . . 106.3 ?
C49 C50 H50 . . 106.3 ?
C44 C50 H50 . . 106.3 ?
C50 C51 C52 . . 114.02(14) ?
C50 C51 H51A . . 108.7 ?
C52 C51 H51A . . 108.7 ?
C50 C51 H51B . . 108.7 ?
C52 C51 H51B . . 108.7 ?
H51A C51 H51B . . 107.6 ?
C53 C52 C51 . . 110.86(14) ?
C53 C52 H52A . . 109.5 ?
C51 C52 H52A . . 109.5 ?
C53 C52 H52B . . 109.5 ?
C51 C52 H52B . . 109.5 ?
H52A C52 H52B . . 108.1 ?
C52 C53 C53A . . 110.86(14) ?
C52 C53 C54 . . 106.80(14) ?
C53A C53 C54 . . 112.19(14) ?
C52 C53 C57 . . 116.91(14) ?
C53A C53 C57 . . 109.47(14) ?
C54 C53 C57 . . 100.16(13) ?
C53 C53A H53A . . 109.5 ?
C53 C53A H53B . . 109.5 ?
H53A C53A H53B . . 109.5 ?
C53 C53A H53C . . 109.5 ?
H53A C53A H53C . . 109.5 ?
H53B C53A H53C . . 109.5 ?
C49 C54 C55 . . 118.65(15) ?
C49 C54 C53 . . 114.87(14) ?
C55 C54 C53 . . 104.15(14) ?
C49 C54 H54 . . 106.1 ?
C55 C54 H54 . . 106.1 ?
C53 C54 H54 . . 106.1 ?
C54 C55 C56 . . 104.04(15) ?
C54 C55 H55A . . 110.9 ?
C56 C55 H55A . . 110.9 ?
C54 C55 H55B . . 110.9 ?
C56 C55 H55B . . 110.9 ?
H55A C55 H55B . . 109.0 ?
C55 C56 C57 . . 106.77(14) ?
C55 C56 H56A . . 110.4 ?
C57 C56 H56A . . 110.4 ?
C55 C56 H56B . . 110.4 ?
C57 C56 H56B . . 110.4 ?
H56A C56 H56B . . 108.6 ?
C58 C57 C56 . . 112.65(15) ?
C58 C57 C53 . . 118.51(14) ?
C56 C57 C53 . . 103.44(14) ?
C58 C57 H57 . . 107.2 ?
C56 C57 H57 . . 107.2 ?
C53 C57 H57 . . 107.2 ?
C59 C58 C58A . . 108.23(15) ?
C59 C58 C57 . . 111.30(14) ?
C58A C58 C57 . . 112.29(14) ?
C59 C58 H58 . . 108.3 ?
C58A C58 H58 . . 108.3 ?
C57 C58 H58 . . 108.3 ?
C58 C58A H58A . . 109.5 ?
C58 C58A H58B . . 109.5 ?
H58A C58A H58B . . 109.5 ?
C58 C58A H58C . . 109.5 ?
H58A C58A H58C . . 109.5 ?
H58B C58A H58C . . 109.5 ?
C60 C59 C58 . . 125.96(16) ?
C60 C59 H59 . . 117.0 ?
C58 C59 H59 . . 117.0 ?
C59 C60 C61 . . 125.34(16) ?
C59 C60 H60 . . 117.3 ?
C61 C60 H60 . . 117.3 ?
C60 C61 C65 . . 109.78(15) ?
C60 C61 C62 . . 113.62(16) ?
C65 C61 C62 . . 111.72(15) ?
C60 C61 H61 . . 107.1 ?
C65 C61 H61 . . 107.1 ?
C62 C61 H61 . . 107.1 ?
C64 C62 C63 . . 110.29(18) ?
C64 C62 C61 . . 113.65(16) ?
C63 C62 C61 . . 111.00(16) ?
C64 C62 H62 . . 107.2 ?
C63 C62 H62 . . 107.2 ?
C61 C62 H62 . . 107.2 ?
C62 C63 H63A . . 109.5 ?
C62 C63 H63B . . 109.5 ?
H63A C63 H63B . . 109.5 ?
C62 C63 H63C . . 109.5 ?
H63A C63 H63C . . 109.5 ?
H63B C63 H63C . . 109.5 ?
C62 C64 H64A . . 109.5 ?
C62 C64 H64B . . 109.5 ?
H64A C64 H64B . . 109.5 ?
C62 C64 H64C . . 109.5 ?
H64A C64 H64C . . 109.5 ?
H64B C64 H64C . . 109.5 ?
C66 C65 C61 . . 113.44(16) ?
C66 C65 H65A . . 108.9 ?
C61 C65 H65A . . 108.9 ?
C66 C65 H65B . . 108.9 ?
C61 C65 H65B . . 108.9 ?
H65A C65 H65B . . 107.7 ?
C65 C66 H66A . . 109.5 ?
C65 C66 H66B . . 109.5 ?
H66A C66 H66B . . 109.5 ?
C65 C66 H66C . . 109.5 ?
H66A C66 H66C . . 109.5 ?
H66B C66 H66C . . 109.5 ?

loop_
_geom_bond_atom_site_label_1
_geom_bond_atom_site_label_2
_geom_bond_site_symmetry_2
_geom_bond_distance
_geom_bond_publ_flag
S1 O2 . 1.4257(13) ?
S1 O3 . 1.4315(13) ?
S1 O1 . 1.5674(13) ?
S1 C5 . 1.7593(18) ?
O1 C8 . 1.479(2) ?
C1 C2 . 1.504(3) ?
C1 H1A . 0.9800 ?
C1 H1B . 0.9800 ?
C1 H1C . 0.9800 ?
C2 C3 . 1.392(3) ?
C2 C7 . 1.398(3) ?
C3 C4 . 1.389(3) ?
C3 H3 . 0.9500 ?
C4 C5 . 1.386(2) ?
C4 H4 . 0.9500 ?
C5 C6 . 1.390(3) ?
C6 C7 . 1.382(3) ?
C6 H6 . 0.9500 ?
C7 H7 . 0.9500 ?
C8 C9 . 1.510(3) ?
C8 C13 . 1.519(3) ?
C8 H8 . 1.0000 ?
C9 C10 . 1.530(3) ?
C9 H9A . 0.9900 ?
C9 H9B . 0.9900 ?
C10 C11 . 1.549(2) ?
C10 H10A . 0.9900 ?
C10 H10B . 0.9900 ?
C11 C12 . 1.526(2) ?
C11 C11A . 1.544(2) ?
C11 C17 . 1.556(2) ?
C11A H11A . 0.9800 ?
C11A H11B . 0.9800 ?
C11A H11C . 0.9800 ?
C12 C14 . 1.335(2) ?
C12 C13 . 1.519(3) ?
C13 H13A . 0.9900 ?
C13 H13B . 0.9900 ?
C14 C15 . 1.502(2) ?
C14 H14 . 0.9500 ?
C15 C16 . 1.536(2) ?
C15 H15A . 0.9900 ?
C15 H15B . 0.9900 ?
C16 C21 . 1.523(2) ?
C16 C17 . 1.537(2) ?
C16 H16 . 1.0000 ?
C17 C18 . 1.538(2) ?
C17 H17 . 1.0000 ?
C18 C19 . 1.538(2) ?
C18 H18A . 0.9900 ?
C18 H18B . 0.9900 ?
C19 C20 . 1.532(2) ?
C19 H19A . 0.9900 ?
C19 H19B . 0.9900 ?
C20 C20A . 1.536(2) ?
C20 C21 . 1.547(2) ?
C20 C24 . 1.557(2) ?
C20A H20A . 0.9800 ?
C20A H20B . 0.9800 ?
C20A H20C . 0.9800 ?
C21 C22 . 1.527(2) ?
C21 H21 . 1.0000 ?
C22 C23 . 1.546(3) ?
C22 H22A . 0.9900 ?
C22 H22B . 0.9900 ?
C23 C24 . 1.556(3) ?
C23 H23A . 0.9900 ?
C23 H23B . 0.9900 ?
C24 C25 . 1.543(3) ?
C24 H24 . 1.0000 ?
C25 C26 . 1.508(3) ?
C25 C25A . 1.539(3) ?
C25 H25 . 1.0000 ?
C25A H25A . 0.9800 ?
C25A H25B . 0.9800 ?
C25A H25C . 0.9800 ?
C26 C27 . 1.322(3) ?
C26 H26 . 0.9500 ?
C27 C28 . 1.503(2) ?
C27 H27 . 0.9500 ?
C28 C29 . 1.542(3) ?
C28 C32 . 1.544(3) ?
C28 H28 . 1.0000 ?
C29 C30 . 1.531(3) ?
C29 C31 . 1.534(3) ?
C29 H29 . 1.0000 ?
C30 H30A . 0.9800 ?
C30 H30B . 0.9800 ?
C30 H30C . 0.9800 ?
C31 H31A . 0.9800 ?
C31 H31B . 0.9800 ?
C31 H31C . 0.9800 ?
C32 C33 . 1.518(3) ?
C32 H32A . 0.9900 ?
C32 H32B . 0.9900 ?
C33 H33A . 0.9800 ?
C33 H33B . 0.9800 ?
C33 H33C . 0.9800 ?
S2 O6 . 1.4292(14) ?
S2 O5 . 1.4304(14) ?
S2 O4 . 1.5671(13) ?
S2 C38 . 1.7617(19) ?
O4 C41 . 1.483(2) ?
C34 C35 . 1.507(3) ?
C34 H34A . 0.9800 ?
C34 H34B . 0.9800 ?
C34 H34C . 0.9800 ?
C35 C40 . 1.393(3) ?
C35 C36 . 1.394(3) ?
C36 C37 . 1.390(3) ?
C36 H36 . 0.9500 ?
C37 C38 . 1.386(3) ?
C37 H37 . 0.9500 ?
C38 C39 . 1.389(3) ?
C39 C40 . 1.394(3) ?
C39 H39 . 0.9500 ?
C40 H40 . 0.9500 ?
C41 C42 . 1.505(3) ?
C41 C46 . 1.518(3) ?
C41 H41 . 1.0000 ?
C42 C43 . 1.530(2) ?
C42 H42A . 0.9900 ?
C42 H42B . 0.9900 ?
C43 C44 . 1.541(2) ?
C43 H43A . 0.9900 ?
C43 H43B . 0.9900 ?
C44 C45 . 1.528(2) ?
C44 C44A . 1.547(2) ?
C44 C50 . 1.555(2) ?
C44A H44A . 0.9800 ?
C44A H44B . 0.9800 ?
C44A H44C . 0.9800 ?
C45 C47 . 1.331(2) ?
C45 C46 . 1.517(3) ?
C46 H46A . 0.9900 ?
C46 H46B . 0.9900 ?
C47 C48 . 1.503(2) ?
C47 H47 . 0.9500 ?
C48 C49 . 1.534(2) ?
C48 H48A . 0.9900 ?
C48 H48B . 0.9900 ?
C49 C54 . 1.528(2) ?
C49 C50 . 1.539(2) ?
C49 H49 . 1.0000 ?
C50 C51 . 1.536(2) ?
C50 H50 . 1.0000 ?
C51 C52 . 1.542(2) ?
C51 H51A . 0.9900 ?
C51 H51B . 0.9900 ?
C52 C53 . 1.535(2) ?
C52 H52A . 0.9900 ?
C52 H52B . 0.9900 ?
C53 C53A . 1.542(2) ?
C53 C54 . 1.545(2) ?
C53 C57 . 1.552(2) ?
C53A H53A . 0.9800 ?
C53A H53B . 0.9800 ?
C53A H53C . 0.9800 ?
C54 C55 . 1.533(3) ?
C54 H54 . 1.0000 ?
C55 C56 . 1.550(3) ?
C55 H55A . 0.9900 ?
C55 H55B . 0.9900 ?
C56 C57 . 1.552(3) ?
C56 H56A . 0.9900 ?
C56 H56B . 0.9900 ?
C57 C58 . 1.542(2) ?
C57 H57 . 1.0000 ?
C58 C59 . 1.508(2) ?
C58 C58A . 1.533(3) ?
C58 H58 . 1.0000 ?
C58A H58A . 0.9800 ?
C58A H58B . 0.9800 ?
C58A H58C . 0.9800 ?
C59 C60 . 1.324(2) ?
C59 H59 . 0.9500 ?
C60 C61 . 1.506(2) ?
C60 H60 . 0.9500 ?
C61 C65 . 1.536(3) ?
C61 C62 . 1.541(3) ?
C61 H61 . 1.0000 ?
C62 C64 . 1.522(3) ?
C62 C63 . 1.523(3) ?
C62 H62 . 1.0000 ?
C63 H63A . 0.9800 ?
C63 H63B . 0.9800 ?
C63 H63C . 0.9800 ?
C64 H64A . 0.9800 ?
C64 H64B . 0.9800 ?
C64 H64C . 0.9800 ?
C65 C66 . 1.518(3) ?
C65 H65A . 0.9900 ?
C65 H65B . 0.9900 ?
C66 H66A . 0.9800 ?
C66 H66B . 0.9800 ?
C66 H66C . 0.9800 ?

loop_
_geom_hbond_atom_site_label_D
_geom_hbond_atom_site_label_H
_geom_hbond_atom_site_label_A
_geom_hbond_site_symmetry_A
_geom_hbond_distance_DH
_geom_hbond_distance_HA
_geom_hbond_distance_DA
_geom_hbond_angle_DHA
C7 H7 O3 1_455 0.95 2.49 3.217(2) 134
C13 H13b O6 1_555 0.99 2.54 3.519(2) 172
C40 H40 O5 1_655 0.95 2.48 3.193(2) 131
C42 H42a O2 1_555 0.99 2.56 3.548(2) 175
C44a H44c O2 1_555 0.98 2.54 3.390(2) 145

loop_
_geom_torsion_atom_site_label_1
_geom_torsion_atom_site_label_2
_geom_torsion_atom_site_label_3
_geom_torsion_atom_site_label_4
_geom_torsion_site_symmetry_1
_geom_torsion_site_symmetry_2
_geom_torsion_site_symmetry_3
_geom_torsion_site_symmetry_4
_geom_torsion
_geom_torsion_publ_flag
O2 S1 O1 C8 . . . . -177.24(12) ?
O3 S1 O1 C8 . . . . -47.79(14) ?
C5 S1 O1 C8 . . . . 67.92(13) ?
C7 C2 C3 C4 . . . . 0.4(3) ?
C1 C2 C3 C4 . . . . -178.74(18) ?
C2 C3 C4 C5 . . . . -0.1(3) ?
C3 C4 C5 C6 . . . . -0.4(3) ?
C3 C4 C5 S1 . . . . 179.51(14) ?
O2 S1 C5 C4 . . . . 129.06(15) ?
O3 S1 C5 C4 . . . . -3.17(17) ?
O1 S1 C5 C4 . . . . -120.16(15) ?
O2 S1 C5 C6 . . . . -51.05(17) ?
O3 S1 C5 C6 . . . . 176.72(14) ?
O1 S1 C5 C6 . . . . 59.72(16) ?
C4 C5 C6 C7 . . . . 0.4(3) ?
S1 C5 C6 C7 . . . . -179.44(15) ?
C5 C6 C7 C2 . . . . -0.1(3) ?
C3 C2 C7 C6 . . . . -0.4(3) ?
C1 C2 C7 C6 . . . . 178.82(19) ?
S1 O1 C8 C9 . . . . 113.97(14) ?
S1 O1 C8 C13 . . . . -125.04(13) ?
O1 C8 C9 C10 . . . . 175.44(15) ?
C13 C8 C9 C10 . . . . 57.6(2) ?
C8 C9 C10 C11 . . . . -54.0(2) ?
C9 C10 C11 C12 . . . . 46.7(2) ?
C9 C10 C11 C11A . . . . -71.1(2) ?
C9 C10 C11 C17 . . . . 165.97(15) ?
C11A C11 C12 C14 . . . . -100.7(2) ?
C10 C11 C12 C14 . . . . 140.00(18) ?
C17 C11 C12 C14 . . . . 21.0(2) ?
C11A C11 C12 C13 . . . . 74.55(19) ?
C10 C11 C12 C13 . . . . -44.8(2) ?
C17 C11 C12 C13 . . . . -163.77(15) ?
O1 C8 C13 C12 . . . . -173.35(14) ?
C9 C8 C13 C12 . . . . -55.3(2) ?
C14 C12 C13 C8 . . . . -134.95(18) ?
C11 C12 C13 C8 . . . . 49.7(2) ?
C13 C12 C14 C15 . . . . -174.45(16) ?
C11 C12 C14 C15 . . . . 0.6(3) ?
C12 C14 C15 C16 . . . . 8.2(3) ?
C14 C15 C16 C21 . . . . -160.27(14) ?
C14 C15 C16 C17 . . . . -38.3(2) ?
C21 C16 C17 C18 . . . . -46.6(2) ?
C15 C16 C17 C18 . . . . -169.27(14) ?
C21 C16 C17 C11 . . . . -175.61(13) ?
C15 C16 C17 C11 . . . . 61.72(18) ?
C12 C11 C17 C16 . . . . -51.84(18) ?
C11A C11 C17 C16 . . . . 66.72(18) ?
C10 C11 C17 C16 . . . . -171.84(14) ?
C12 C11 C17 C18 . . . . 179.01(15) ?
C11A C11 C17 C18 . . . . -62.44(19) ?
C10 C11 C17 C18 . . . . 59.00(18) ?
C16 C17 C18 C19 . . . . 46.6(2) ?
C11 C17 C18 C19 . . . . 174.85(15) ?
C17 C18 C19 C20 . . . . -52.9(2) ?
C18 C19 C20 C20A . . . . -65.06(19) ?
C18 C19 C20 C21 . . . . 57.39(18) ?
C18 C19 C20 C24 . . . . 168.49(15) ?
C15 C16 C21 C22 . . . . -57.8(2) ?
C17 C16 C21 C22 . . . . -179.55(15) ?
C15 C16 C21 C20 . . . . 177.98(14) ?
C17 C16 C21 C20 . . . . 56.24(18) ?
C19 C20 C21 C16 . . . . -61.51(18) ?
C20A C20 C21 C16 . . . . 59.65(19) ?
C24 C20 C21 C16 . . . . 176.56(14) ?
C19 C20 C21 C22 . . . . 167.10(14) ?
C20A C20 C21 C22 . . . . -71.74(18) ?
C24 C20 C21 C22 . . . . 45.18(16) ?
C16 C21 C22 C23 . . . . -161.85(15) ?
C20 C21 C22 C23 . . . . -32.90(18) ?
C21 C22 C23 C24 . . . . 7.61(19) ?
C22 C23 C24 C25 . . . . 148.40(15) ?
C22 C23 C24 C20 . . . . 20.06(18) ?
C19 C20 C24 C25 . . . . 82.57(19) ?
C20A C20 C24 C25 . . . . -44.1(2) ?
C21 C20 C24 C25 . . . . -162.83(15) ?
C19 C20 C24 C23 . . . . -153.79(15) ?
C20A C20 C24 C23 . . . . 79.55(17) ?
C21 C20 C24 C23 . . . . -39.18(16) ?
C23 C24 C25 C26 . . . . 53.5(2) ?
C20 C24 C25 C26 . . . . 173.16(15) ?
C23 C24 C25 C25A . . . . 176.46(17) ?
C20 C24 C25 C25A . . . . -63.9(2) ?
C25A C25 C26 C27 . . . . 117.9(2) ?
C24 C25 C26 C27 . . . . -116.6(2) ?
C25 C26 C27 C28 . . . . -177.30(17) ?
C26 C27 C28 C29 . . . . -123.9(2) ?
C26 C27 C28 C32 . . . . 113.0(2) ?
C27 C28 C29 C30 . . . . 45.2(2) ?
C32 C28 C29 C30 . . . . 167.11(16) ?
C27 C28 C29 C31 . . . . 168.45(16) ?
C32 C28 C29 C31 . . . . -69.7(2) ?
C27 C28 C32 C33 . . . . -63.3(2) ?
C29 C28 C32 C33 . . . . 173.28(18) ?
O6 S2 O4 C41 . . . . -178.70(12) ?
O5 S2 O4 C41 . . . . 52.34(14) ?
C38 S2 O4 C41 . . . . -63.53(14) ?
C40 C35 C36 C37 . . . . -0.8(3) ?
C34 C35 C36 C37 . . . . 177.58(17) ?
C35 C36 C37 C38 . . . . 0.2(3) ?
C36 C37 C38 C39 . . . . 0.6(3) ?
C36 C37 C38 S2 . . . . 179.16(14) ?
O6 S2 C38 C37 . . . . -132.77(15) ?
O5 S2 C38 C37 . . . . -0.91(17) ?
O4 S2 C38 C37 . . . . 115.98(15) ?
O6 S2 C38 C39 . . . . 45.84(16) ?
O5 S2 C38 C39 . . . . 177.70(14) ?
O4 S2 C38 C39 . . . . -65.41(16) ?
C37 C38 C39 C40 . . . . -0.7(3) ?
S2 C38 C39 C40 . . . . -179.27(14) ?
C36 C35 C40 C39 . . . . 0.7(3) ?
C34 C35 C40 C39 . . . . -177.70(17) ?
C38 C39 C40 C35 . . . . 0.1(3) ?
S2 O4 C41 C42 . . . . 116.19(14) ?
S2 O4 C41 C46 . . . . -123.02(13) ?
O4 C41 C42 C43 . . . . 177.69(14) ?
C46 C41 C42 C43 . . . . 59.2(2) ?
C41 C42 C43 C44 . . . . -57.0(2) ?
C42 C43 C44 C45 . . . . 48.1(2) ?
C42 C43 C44 C44A . . . . -70.12(19) ?
C42 C43 C44 C50 . . . . 167.10(14) ?
C43 C44 C45 C47 . . . . 139.53(17) ?
C44A C44 C45 C47 . . . . -101.10(19) ?
C50 C44 C45 C47 . . . . 20.7(2) ?
C43 C44 C45 C46 . . . . -43.9(2) ?
C44A C44 C45 C46 . . . . 75.46(19) ?
C50 C44 C45 C46 . . . . -162.74(14) ?
C47 C45 C46 C41 . . . . -135.25(18) ?
C44 C45 C46 C41 . . . . 48.1(2) ?
O4 C41 C46 C45 . . . . -173.52(14) ?
C42 C41 C46 C45 . . . . -54.8(2) ?
C46 C45 C47 C48 . . . . -176.09(17) ?
C44 C45 C47 C48 . . . . 0.4(3) ?
C45 C47 C48 C49 . . . . 9.2(3) ?
C47 C48 C49 C54 . . . . -161.03(15) ?
C47 C48 C49 C50 . . . . -39.2(2) ?
C54 C49 C50 C51 . . . . -47.0(2) ?
C48 C49 C50 C51 . . . . -169.30(15) ?
C54 C49 C50 C44 . . . . -175.44(14) ?
C48 C49 C50 C44 . . . . 62.29(18) ?
C45 C44 C50 C51 . . . . 179.78(14) ?
C43 C44 C50 C51 . . . . 60.30(18) ?
C44A C44 C50 C51 . . . . -61.04(19) ?
C45 C44 C50 C49 . . . . -51.86(18) ?
C43 C44 C50 C49 . . . . -171.34(14) ?
C44A C44 C50 C49 . . . . 67.32(18) ?
C49 C50 C51 C52 . . . . 48.9(2) ?
C44 C50 C51 C52 . . . . 176.59(14) ?
C50 C51 C52 C53 . . . . -55.0(2) ?
C51 C52 C53 C53A . . . . -64.76(18) ?
C51 C52 C53 C54 . . . . 57.74(18) ?
C51 C52 C53 C57 . . . . 168.83(14) ?
C48 C49 C54 C55 . . . . -59.8(2) ?
C50 C49 C54 C55 . . . . 179.12(15) ?
C48 C49 C54 C53 . . . . 176.18(15) ?
C50 C49 C54 C53 . . . . 55.06(19) ?
C52 C53 C54 C49 . . . . -60.29(18) ?
C53A C53 C54 C49 . . . . 61.37(19) ?
C57 C53 C54 C49 . . . . 177.40(14) ?
C52 C53 C54 C55 . . . . 168.28(14) ?
C53A C53 C54 C55 . . . . -70.06(18) ?
C57 C53 C54 C55 . . . . 45.97(17) ?
C49 C54 C55 C56 . . . . -161.69(15) ?
C53 C54 C55 C56 . . . . -32.50(18) ?
C54 C55 C56 C57 . . . . 6.2(2) ?
C55 C56 C57 C58 . . . . 151.20(15) ?
C55 C56 C57 C53 . . . . 22.03(18) ?
C52 C53 C57 C58 . . . . 78.6(2) ?
C53A C53 C57 C58 . . . . -48.5(2) ?
C54 C53 C57 C58 . . . . -166.58(15) ?
C52 C53 C57 C56 . . . . -155.95(15) ?
C53A C53 C57 C56 . . . . 76.96(17) ?
C54 C53 C57 C56 . . . . -41.10(16) ?
C56 C57 C58 C59 . . . . 56.8(2) ?
C53 C57 C58 C59 . . . . 177.69(15) ?
C56 C57 C58 C58A . . . . 178.32(15) ?
C53 C57 C58 C58A . . . . -60.8(2) ?
C58A C58 C59 C60 . . . . 112.9(2) ?
C57 C58 C59 C60 . . . . -123.2(2) ?
C58 C59 C60 C61 . . . . -173.26(17) ?
C59 C60 C61 C65 . . . . 115.6(2) ?
C59 C60 C61 C62 . . . . -118.5(2) ?
C60 C61 C62 C64 . . . . -66.8(2) ?
C65 C61 C62 C64 . . . . 58.0(2) ?
C60 C61 C62 C63 . . . . 58.2(2) ?
C65 C61 C62 C63 . . . . -176.96(17) ?
C60 C61 C65 C66 . . . . -71.4(2) ?
C62 C61 C65 C66 . . . . 161.63(17) ?
